data_2204350
loop_
_publ_author_name
'Vencato, Ivo'
'Cunha, Silvio'
'Rocha, Valeria'
'Rocha, Zenis Novais da'
'Lariucci, Carlito'

_publ_section_title
;
 The azo--enaminone
 4-(<i>E</i>)-amino-3-[(<i>E</i>)-2-chlorophenyldiazenyl]pent-3-en-2-one
;
_journal_issue 10
_journal_name_full 'Acta Crystallographica Section E'
_journal_page_first o1704
_journal_page_last o1706
_journal_paper_doi 10.1107/S1600536804020124
_journal_volume 60
_journal_year 2004
_chemical_formula_moiety 'C11 H12 Cl N3 O'
_chemical_formula_sum 'C11 H12 Cl N3 O'
_chemical_formula_weight 237.69
_chemical_melting_point 463.0(10)
_chemical_name_common azo-enaminone
_chemical_name_systematic
;
4-(E)-amino-3-[(E)-2-chlorophenylazo]-3-penten-2-one
;
_space_group_IT_number 14
_symmetry_cell_setting monoclinic
_symmetry_space_group_name_Hall '-P 2ybc'
_symmetry_space_group_name_H-M 'P 1 21/c 1'
_atom_sites_solution_hydrogens geom
_atom_sites_solution_primary direct
_atom_sites_solution_secondary difmap
_cell_angle_alpha 90.00
_cell_angle_beta 91.28(2)
_cell_angle_gamma 90.00
_cell_formula_units_Z 4
_cell_length_a 7.673(6)
_cell_length_b 12.8870(10)
_cell_length_c 11.5980(10)
_cell_measurement_reflns_used 25
_cell_measurement_temperature 293(2)
_cell_measurement_theta_max 30.04
_cell_measurement_theta_min 11.59
_cell_volume 1146.5(9)
_computing_cell_refinement CAD-4/PC
_computing_data_collection 'CAD-4/PC (Enraf-Nonius, 1993)'
_computing_data_reduction 'XCAD4 (Harms & Wocadlo, 1995)'
_computing_molecular_graphics 'Ortep-3 for Windows (Farrugia, 1997)'
_computing_publication_material 'WinGX publication routines (Farrugia, 1999)'
_computing_structure_refinement 'SHELXL97 (Sheldrick, 1997)'
_computing_structure_solution 'SHELXS97 (Sheldrick, 1997)'
_diffrn_ambient_temperature 293(2)
_diffrn_measured_fraction_theta_full 0.998
_diffrn_measured_fraction_theta_max 0.998
_diffrn_measurement_device_type 'Nonius CAD-4 diffractometer'
_diffrn_measurement_method \w--2\q
_diffrn_radiation_monochromator graphite
_diffrn_radiation_source 'fine-focus sealed tube'
_diffrn_radiation_type CuK\a
_diffrn_radiation_wavelength 1.54180
_diffrn_reflns_av_R_equivalents 0.0575
_diffrn_reflns_av_sigmaI/netI 0.0274
_diffrn_reflns_limit_h_max 8
_diffrn_reflns_limit_h_min -9
_diffrn_reflns_limit_k_max 15
_diffrn_reflns_limit_k_min 0
_diffrn_reflns_limit_l_max 13
_diffrn_reflns_limit_l_min -1
_diffrn_reflns_number 2335
_diffrn_reflns_theta_full 66.98
_diffrn_reflns_theta_max 67.0
_diffrn_reflns_theta_min 5.1
_diffrn_standards_decay_% <1.0
_diffrn_standards_interval_time 120
_diffrn_standards_number 3
_exptl_absorpt_coefficient_mu 2.812
_exptl_absorpt_correction_T_max 0.714
_exptl_absorpt_correction_T_min 0.649
_exptl_absorpt_correction_type psi-scan
_exptl_absorpt_process_details 'North, Phillips & Mathews (1968)'
_exptl_crystal_colour 'pale yellow'
_exptl_crystal_density_diffrn 1.377
_exptl_crystal_density_method 'not measured'
_exptl_crystal_description irregular
_exptl_crystal_F_000 496
_exptl_crystal_size_max 0.35
_exptl_crystal_size_mid 0.13
_exptl_crystal_size_min 0.12
_refine_diff_density_max 0.501
_refine_diff_density_min -0.492
_refine_ls_extinction_coef 0.033(3)
_refine_ls_extinction_expression Fc^*^=kFc[1+0.001xFc^2^\l^3^/sin(2\q)]^-1/4^
_refine_ls_extinction_method SHELXL
_refine_ls_goodness_of_fit_ref 1.06
_refine_ls_hydrogen_treatment mixed
_refine_ls_matrix_type full
_refine_ls_number_parameters 153
_refine_ls_number_reflns 2038
_refine_ls_number_restraints 1
_refine_ls_restrained_S_all 1.06
_refine_ls_R_factor_all 0.0692
_refine_ls_R_factor_gt 0.0605
_refine_ls_shift/su_max 0.001
_refine_ls_shift/su_mean 0.000
_refine_ls_structure_factor_coef Fsqd
_refine_ls_weighting_details 'w = 1/[\s^2^(Fo^2^)+(0.1286P)^2^+0.3565P] where P = (Fo^2^+2Fc^2^)/3'
_refine_ls_weighting_scheme calc
_refine_ls_wR_factor_gt 0.174
_refine_ls_wR_factor_ref 0.185
_reflns_number_gt 1756
_reflns_number_total 2038
_reflns_threshold_expression I>2\s(I)
_cod_data_source_file hg6079.cif
_cod_data_source_block I
_cod_depositor_comments
;
The following automatic conversions were performed:

'_chemical_melting_point' value '462-464' was changed to '463.0(10)'
- the average value was taken and precision was estimated.

Automatic conversion script
Id: cif_fix_values 1646 2011-03-28 12:23:43Z adriana 

The following automatic conversions were performed:

'_chemical_melting_point' value '462-464' was changed to '463.0(10)'
- the average value was taken and precision was estimated.

Automatic conversion script
Id: cif_fix_values 1715 2011-07-08 13:25:40Z adriana 
;
_cod_database_code 2204350
_cod_database_fobs_code 2204350

loop_
_symmetry_equiv_pos_as_xyz
'x, y, z'
'-x, y+1/2, -z+1/2'
'-x, -y, -z'
'x, -y-1/2, z-1/2'

loop_
_atom_site_label
_atom_site_fract_x
_atom_site_fract_y
_atom_site_fract_z
_atom_site_U_iso_or_equiv
_atom_site_adp_type
_atom_site_calc_flag
_atom_site_refinement_flags
_atom_site_occupancy
_atom_site_type_symbol
Cl 0.76190(10) 0.75900(5) 0.07214(6) 0.0604(4) Uani d . 1 Cl
N1 0.5838(3) 0.59484(17) -0.1783(2) 0.0528(6) Uani d . 1 N
N2 0.7365(2) 0.44633(15) -0.02338(16) 0.0410(5) Uani d . 1 N
N3 0.7441(3) 0.54109(15) 0.00814(16) 0.0437(5) Uani d . 1 N
O1 0.6051(3) 0.27355(15) -0.24254(17) 0.0628(6) Uani d . 1 O
C1 0.7304(4) 0.2404(2) -0.0583(3) 0.0589(8) Uani d . 1 C
H1A 0.7211 0.1698 -0.0840 0.088 Uiso calc R 1 H
H1B 0.6634 0.2495 0.0099 0.088 Uiso calc R 1 H
H1C 0.8504 0.2565 -0.0412 0.088 Uiso calc R 1 H
C2 0.6619(3) 0.31199(19) -0.1518(2) 0.0445(6) Uani d . 1 C
C3 0.6642(3) 0.42316(19) -0.12936(18) 0.0406(6) Uani d . 1 C
C4 0.5927(3) 0.49726(19) -0.2081(2) 0.0432(6) Uani d . 1 C
C5 0.5275(4) 0.4708(2) -0.3268(2) 0.0568(7) Uani d . 1 C
H5A 0.4905 0.5330 -0.3658 0.085 Uiso calc R 1 H
H5B 0.4308 0.4238 -0.3219 0.085 Uiso calc R 1 H
H5C 0.6192 0.4386 -0.3689 0.085 Uiso calc R 1 H
C6 0.8233(3) 0.55584(19) 0.11834(19) 0.0431(6) Uani d . 1 C
C7 0.8875(4) 0.4765(2) 0.1883(2) 0.0523(7) Uani d . 1 C
H7 0.8799 0.4081 0.1633 0.063 Uiso calc R 1 H
C8 0.9627(4) 0.4986(2) 0.2949(2) 0.0587(7) Uani d . 1 C
H8 1.0067 0.4450 0.3407 0.070 Uiso calc R 1 H
C9 0.9729(4) 0.5993(3) 0.3338(2) 0.0610(8) Uani d . 1 C
H9 1.0226 0.6134 0.4060 0.073 Uiso calc R 1 H
C10 0.9096(4) 0.6793(2) 0.2662(2) 0.0578(7) Uani d . 1 C
H10 0.9158 0.7474 0.2926 0.069 Uiso calc R 1 H
C11 0.8369(3) 0.65778(19) 0.1588(2) 0.0465(6) Uani d . 1 C
H1 0.537(4) 0.638(2) -0.220(3) 0.056 Uiso d . 1 H
H2 0.626(4) 0.609(2) -0.104(3) 0.056 Uiso d . 1 H

loop_
_atom_site_aniso_label
_atom_site_aniso_U_11
_atom_site_aniso_U_22
_atom_site_aniso_U_33
_atom_site_aniso_U_12
_atom_site_aniso_U_13
_atom_site_aniso_U_23
Cl 0.0763(6) 0.0392(5) 0.0660(5) -0.0016(3) 0.0057(3) -0.0006(3)
N1 0.0707(15) 0.0389(12) 0.0485(12) 0.0069(10) -0.0038(10) 0.0043(9)
N2 0.0441(10) 0.0371(11) 0.0419(10) -0.0001(8) 0.0049(8) -0.0017(8)
N3 0.0528(12) 0.0352(11) 0.0432(11) 0.0019(8) 0.0021(8) -0.0033(8)
O1 0.0869(15) 0.0459(12) 0.0552(11) -0.0094(9) -0.0064(10) -0.0093(8)
C1 0.0722(19) 0.0370(16) 0.0673(18) 0.0036(11) -0.0037(14) 0.0019(11)
C2 0.0461(13) 0.0399(14) 0.0477(13) -0.0014(9) 0.0050(10) -0.0032(10)
C3 0.0436(12) 0.0392(13) 0.0391(11) 0.0021(9) 0.0043(9) -0.0010(9)
C4 0.0437(12) 0.0426(14) 0.0433(12) 0.0009(9) 0.0054(10) 0.0023(9)
C5 0.0681(17) 0.0561(17) 0.0459(14) 0.0046(13) -0.0044(12) 0.0010(11)
C6 0.0456(12) 0.0419(13) 0.0421(12) -0.0007(9) 0.0060(9) -0.0028(9)
C7 0.0620(15) 0.0449(15) 0.0497(14) 0.0028(11) -0.0009(11) -0.0016(11)
C8 0.0590(16) 0.0663(19) 0.0506(15) 0.0035(13) -0.0034(12) 0.0021(12)
C9 0.0586(16) 0.076(2) 0.0483(14) -0.0071(13) -0.0039(11) -0.0087(13)
C10 0.0619(16) 0.0577(17) 0.0540(15) -0.0104(12) 0.0050(12) -0.0167(12)
C11 0.0477(13) 0.0423(14) 0.0500(13) -0.0038(10) 0.0088(10) -0.0047(10)

loop_
_atom_type_symbol
_atom_type_description
_atom_type_scat_dispersion_real
_atom_type_scat_dispersion_imag
_atom_type_scat_source
C C 0.0181 0.0091 'International Tables Vol C Tables 4.2.6.8 and 6.1.1.4'
H H 0.0000 0.0000 'International Tables Vol C Tables 4.2.6.8 and 6.1.1.4'
Cl Cl 0.3639 0.7018 'International Tables Vol C Tables 4.2.6.8 and 6.1.1.4'
N N 0.0311 0.0180 'International Tables Vol C Tables 4.2.6.8 and 6.1.1.4'
O O 0.0492 0.0322 'International Tables Vol C Tables 4.2.6.8 and 6.1.1.4'

loop_
_geom_angle_atom_site_label_1
_geom_angle_atom_site_label_2
_geom_angle_atom_site_label_3
_geom_angle
_geom_angle_publ_flag
C4 N1 H1 121(2) yes
C4 N1 H2 114.4(19) yes
H1 N1 H2 124(3) yes
N3 N2 C3 118.7(2) yes
N2 N3 C6 113.78(19) yes
C2 C1 H1A 109.5 ?
C2 C1 H1B 109.5 ?
H1A C1 H1B 109.5 ?
C2 C1 H1C 109.5 ?
H1A C1 H1C 109.5 ?
H1B C1 H1C 109.5 ?
O1 C2 C3 123.4(2) ?
O1 C2 C1 118.6(2) ?
C3 C2 C1 118.0(2) ?
N2 C3 C4 124.9(2) ?
N2 C3 C2 112.2(2) ?
C4 C3 C2 122.9(2) ?
N1 C4 C3 119.9(2) ?
N1 C4 C5 116.4(2) ?
C3 C4 C5 123.7(2) ?
C4 C5 H5A 109.5 ?
C4 C5 H5B 109.5 ?
H5A C5 H5B 109.5 ?
C4 C5 H5C 109.5 ?
H5A C5 H5C 109.5 ?
H5B C5 H5C 109.5 ?
C7 C6 C11 118.2(2) ?
C7 C6 N3 124.6(2) ?
C11 C6 N3 117.2(2) ?
C8 C7 C6 120.5(3) ?
C8 C7 H7 119.8 ?
C6 C7 H7 119.8 ?
C9 C8 C7 120.5(3) ?
C9 C8 H8 119.8 ?
C7 C8 H8 119.8 ?
C8 C9 C10 120.2(2) ?
C8 C9 H9 119.9 ?
C10 C9 H9 119.9 ?
C9 C10 C11 119.6(3) ?
C9 C10 H10 120.2 ?
C11 C10 H10 120.2 ?
C10 C11 C6 121.1(2) ?
C10 C11 Cl 119.5(2) ?
C6 C11 Cl 119.36(19) ?

loop_
_geom_bond_atom_site_label_1
_geom_bond_atom_site_label_2
_geom_bond_distance
_geom_bond_publ_flag
Cl C11 1.737(3) yes
N1 C4 1.306(3) yes
N1 H1 0.82(3) yes
N1 H2 0.94(3) yes
N2 N3 1.276(3) yes
N2 C3 1.370(3) yes
N3 C6 1.416(3) yes
O1 C2 1.234(3) ?
C1 C2 1.509(4) ?
C1 H1A 0.9600 ?
C1 H1B 0.9600 ?
C1 H1C 0.9600 ?
C2 C3 1.456(3) ?
C3 C4 1.423(3) yes
C4 C5 1.494(3) ?
C5 H5A 0.9600 ?
C5 H5B 0.9600 ?
C5 H5C 0.9600 ?
C6 C7 1.389(4) ?
C6 C11 1.398(3) ?
C7 C8 1.382(4) ?
C7 H7 0.9300 ?
C8 C9 1.376(4) ?
C8 H8 0.9300 ?
C9 C10 1.378(4) ?
C9 H9 0.9300 ?
C10 C11 1.381(4) ?
C10 H10 0.9300 ?

loop_
_geom_hbond_atom_site_label_D
_geom_hbond_atom_site_label_H
_geom_hbond_atom_site_label_A
_geom_hbond_site_symmetry_A
_geom_hbond_distance_DH
_geom_hbond_distance_HA
_geom_hbond_distance_DA
_geom_hbond_angle_DHA
_geom_hbond_publ_flag
N1 H2 N3 . 0.94(3) 1.79(3) 2.559(3) 137(3) yes
N1 H1 O1 2_654 0.82(3) 2.10(3) 2.862(3) 155(3) yes

loop_
_geom_torsion_atom_site_label_1
_geom_torsion_atom_site_label_2
_geom_torsion_atom_site_label_3
_geom_torsion_atom_site_label_4
_geom_torsion
C3 N2 N3 C6 -179.21(18)
N3 N2 C3 C4 -1.2(3)
N3 N2 C3 C2 -178.9(2)
O1 C2 C3 N2 -179.0(2)
C1 C2 C3 N2 2.0(3)
O1 C2 C3 C4 3.3(4)
C1 C2 C3 C4 -175.8(2)
N2 C3 C4 N1 -4.0(4)
C2 C3 C4 N1 173.5(2)
N2 C3 C4 C5 175.0(2)
C2 C3 C4 C5 -7.5(4)
N2 N3 C6 C7 -0.3(3)
N2 N3 C6 C11 179.8(2)
C11 C6 C7 C8 0.0(4)
N3 C6 C7 C8 -179.9(2)
C6 C7 C8 C9 0.9(4)
C7 C8 C9 C10 -0.7(4)
C8 C9 C10 C11 -0.4(4)
C9 C10 C11 C6 1.2(4)
C9 C10 C11 Cl -178.5(2)
C7 C6 C11 C10 -1.0(4)
N3 C6 C11 C10 178.9(2)
C7 C6 C11 Cl 178.68(18)
N3 C6 C11 Cl -1.4(3)

loop_
_cod_related_entry_id
_cod_related_entry_database
_cod_related_entry_code
1 ChemSpider 21173978
